data_7202235
loop_
_publ_author_name
'Zhao, B.'
'Zhao, X-Q.'
'Chen, Z.'
'Shi, W.'
'Cheng, P.'
'Yan, S-P.'
'Liao, D-Z.'

_publ_section_title
;
 Structures and near-infrared luminescence of unique 4d--4f
 heterometal--organic frameworks (HMOF)
;
_journal_issue 9
_journal_name_full CrystEngComm
_journal_page_first 1144
_journal_paper_doi 10.1039/b807491g
_journal_volume 10
_journal_year 2008
_chemical_formula_sum 'C21 H11 Ag3 Er N3 O13'
_chemical_formula_weight 1004.20
_chemical_name_systematic
;
?
;
_space_group_IT_number 13
_symmetry_cell_setting monoclinic
_symmetry_space_group_name_Hall '-P 2yc'
_symmetry_space_group_name_H-M 'P 1 2/c 1'
_atom_sites_solution_hydrogens geom
_atom_sites_solution_primary direct
_atom_sites_solution_secondary difmap
_audit_creation_method SHELXL-97
_cell_angle_alpha 90.00
_cell_angle_beta 113.000(11)
_cell_angle_gamma 90.00
_cell_formula_units_Z 2
_cell_length_a 8.794(2)
_cell_length_b 9.856(2)
_cell_length_c 15.258(3)
_cell_measurement_reflns_used 4464
_cell_measurement_temperature 294(2)
_cell_measurement_theta_max 28.27
_cell_measurement_theta_min 2.52
_cell_volume 1217.3(5)
_computing_cell_refinement 'Bruker SMART'
_computing_data_collection 'Bruker SMART'
_computing_data_reduction 'Bruker SAINT'
_computing_molecular_graphics 'Bruker SHELXTL'
_computing_publication_material 'Bruker SHELXTL'
_computing_structure_refinement 'SHELXL-97 (Sheldrick, 1997)'
_computing_structure_solution 'SHELXS-97 (Sheldrick, 1990)'
_diffrn_ambient_temperature 294(2)
_diffrn_measured_fraction_theta_full 1.000
_diffrn_measured_fraction_theta_max 1.000
_diffrn_measurement_device_type 'CCD area detector'
_diffrn_measurement_method 'phi and omega scans'
_diffrn_radiation_monochromator graphite
_diffrn_radiation_source 'fine-focus sealed tube'
_diffrn_radiation_type MoK\a
_diffrn_radiation_wavelength 0.71073
_diffrn_reflns_av_R_equivalents 0.0507
_diffrn_reflns_av_sigmaI/netI 0.0441
_diffrn_reflns_limit_h_max 8
_diffrn_reflns_limit_h_min -10
_diffrn_reflns_limit_k_max 11
_diffrn_reflns_limit_k_min -11
_diffrn_reflns_limit_l_max 18
_diffrn_reflns_limit_l_min -14
_diffrn_reflns_number 5820
_diffrn_reflns_theta_full 25.01
_diffrn_reflns_theta_max 25.01
_diffrn_reflns_theta_min 2.07
_exptl_absorpt_coefficient_mu 5.867
_exptl_absorpt_correction_T_max 1.00000
_exptl_absorpt_correction_T_min 0.473008
_exptl_absorpt_correction_type multi-scan
_exptl_absorpt_process_details SADABS
_exptl_crystal_density_diffrn 2.740
_exptl_crystal_density_meas ?
_exptl_crystal_density_method 'not measured'
_exptl_crystal_F_000 942
_exptl_crystal_size_max 0.20
_exptl_crystal_size_mid 0.18
_exptl_crystal_size_min 0.12
_refine_diff_density_max 2.666
_refine_diff_density_min -1.971
_refine_diff_density_rms 0.192
_refine_ls_extinction_method none
_refine_ls_goodness_of_fit_ref 1.076
_refine_ls_hydrogen_treatment constr
_refine_ls_matrix_type full
_refine_ls_number_parameters 188
_refine_ls_number_reflns 2151
_refine_ls_number_restraints 0
_refine_ls_restrained_S_all 1.076
_refine_ls_R_factor_all 0.0401
_refine_ls_R_factor_gt 0.0360
_refine_ls_shift/su_max 0.001
_refine_ls_shift/su_mean 0.000
_refine_ls_structure_factor_coef Fsqd
_refine_ls_weighting_details 'calc w=1/[\s^2^(Fo^2^)+(0.0403P)^2^+8.5689P] where P=(Fo^2^+2Fc^2^)/3'
_refine_ls_weighting_scheme calc
_refine_ls_wR_factor_gt 0.0919
_refine_ls_wR_factor_ref 0.0949
_reflns_number_gt 1965
_reflns_number_total 2151
_reflns_threshold_expression >2sigma(I)
_cod_data_source_file b807491g.txt
_cod_data_source_block 060506c
_cod_depositor_comments
;
The following automatic conversions were performed:
'_symmetry_cell_setting' value 'Monoclinic' changed to 'monoclinic'
according to '/home/saulius/struct/CIF-dictionaries/cif_core.dic'
dictionary named 'cif_core.dic' version 2.4.1 from
2010-06-29.

'_exptl_absorpt_correction_type' value 'MULTI-SCAN' changed
to 'multi-scan' according to
'/home/saulius/struct/CIF-dictionaries/cif_core.dic' dictionary named
'cif_core.dic' version 2.4.1 from
2010-06-29.

'_refine_ls_hydrogen_treatment' value 'CONSTR' changed to
'constr' according to '/home/saulius/struct/CIF-dictionaries/cif_core.dic'
dictionary named 'cif_core.dic' version 2.4.1 from 2010-06-29.

Automatic conversion script
Id: cif_fix_enum 1527 2010-12-29 10:47:43Z saulius 

The following automatic conversions were performed:

'_exptl_crystal_density_meas' value 'none' was changed to '?' - the
value is perceived as not measured.

Automatic conversion script
Id: cif_fix_values 3008 2015-01-20 13:52:24Z robertas 
;
_cod_original_cell_volume 1217.3(4)
_cod_original_sg_symbol_H-M P2/c
_cod_database_code 7202235

loop_
_symmetry_equiv_pos_as_xyz
'x, y, z'
'-x, y, -z+1/2'
'-x, -y, -z'
'x, -y, z-1/2'

loop_
_atom_site_label
_atom_site_type_symbol
_atom_site_fract_x
_atom_site_fract_y
_atom_site_fract_z
_atom_site_U_iso_or_equiv
_atom_site_adp_type
_atom_site_occupancy
_atom_site_symmetry_multiplicity
_atom_site_calc_flag
_atom_site_refinement_flags
_atom_site_disorder_assembly
_atom_site_disorder_group
Er1 Er 0.5000 0.12267(4) 0.7500 0.01625(15) Uani 1 2 d S . .
Ag1 Ag 0.0000 0.38493(14) 0.7500 0.0603(3) Uani 1 2 d S . .
Ag2 Ag 1.11489(8) -0.02308(8) 0.94081(5) 0.0502(2) Uani 1 1 d . . .
O1 O 0.6315(6) 0.0615(5) 0.6461(3) 0.0259(11) Uani 1 1 d . . .
O2 O 0.6775(7) 0.1038(6) 0.5162(4) 0.0382(14) Uani 1 1 d . . .
O3 O 0.2955(6) 0.2904(5) 0.7323(3) 0.0232(10) Uani 1 1 d . . .
O4 O 0.0849(6) 0.4093(6) 0.6377(4) 0.0342(13) Uani 1 1 d . . .
O5 O 0.7550(6) 0.0192(4) 0.8484(3) 0.0238(11) Uani 1 1 d . . .
O6 O 0.9160(6) -0.1608(5) 0.8890(4) 0.0348(13) Uani 1 1 d . . .
N1 N 0.3995(6) 0.2444(6) 0.6000(4) 0.0199(12) Uani 1 1 d . . .
N2 N 0.5000 -0.1250(7) 0.7500 0.0190(16) Uani 1 2 d S . .
C1 C 0.6023(8) 0.1208(7) 0.5692(5) 0.0244(15) Uani 1 1 d . . .
C2 C 0.4681(9) 0.2205(8) 0.5379(5) 0.0273(15) Uani 1 1 d . . .
C3 C 0.4138(12) 0.2854(12) 0.4530(6) 0.057(3) Uani 1 1 d . . .
H3 H 0.4639 0.2701 0.4103 0.069 Uiso 1 1 calc R . .
C4 C 0.2857(14) 0.3729(13) 0.4310(7) 0.073(4) Uani 1 1 d . . .
H4 H 0.2458 0.4166 0.3723 0.087 Uiso 1 1 calc R . .
C5 C 0.2139(11) 0.3976(10) 0.4955(6) 0.046(2) Uani 1 1 d . . .
H5 H 0.1269 0.4584 0.4824 0.055 Uiso 1 1 calc R . .
C6 C 0.2767(8) 0.3288(7) 0.5783(5) 0.0216(14) Uani 1 1 d . . .
C7 C 0.2123(8) 0.3435(7) 0.6558(5) 0.0214(14) Uani 1 1 d . . .
C8 C 0.7804(8) -0.1043(7) 0.8492(5) 0.0209(14) Uani 1 1 d . . .
C9 C 0.6374(7) -0.1920(6) 0.7974(4) 0.0175(13) Uani 1 1 d . . .
C10 C 0.6422(9) -0.3298(7) 0.7987(5) 0.0269(16) Uani 1 1 d . . .
H10 H 0.7407 -0.3752 0.8323 0.032 Uiso 1 1 calc R . .
C11 C 0.5000 -0.4016(11) 0.7500 0.032(2) Uani 1 2 d S . .
H11 H 0.5000 -0.4960 0.7500 0.039 Uiso 1 2 calc SR . .
O7 O 0.0000 0.1141(12) 0.7500 0.072(3) Uani 1 2 d S . .

loop_
_atom_site_aniso_label
_atom_site_aniso_U_11
_atom_site_aniso_U_22
_atom_site_aniso_U_33
_atom_site_aniso_U_23
_atom_site_aniso_U_13
_atom_site_aniso_U_12
Er1 0.0151(2) 0.0136(2) 0.0203(2) 0.000 0.00724(16) 0.000
Ag1 0.0495(6) 0.0954(9) 0.0531(6) 0.000 0.0386(5) 0.000
Ag2 0.0266(3) 0.0530(5) 0.0666(5) -0.0140(4) 0.0135(3) -0.0185(3)
O1 0.028(3) 0.025(3) 0.025(3) 0.001(2) 0.011(2) 0.008(2)
O2 0.032(3) 0.058(4) 0.029(3) 0.007(2) 0.017(2) 0.021(3)
O3 0.024(2) 0.024(2) 0.025(2) 0.001(2) 0.013(2) 0.006(2)
O4 0.030(3) 0.042(3) 0.037(3) 0.010(2) 0.020(2) 0.016(3)
O5 0.021(2) 0.015(2) 0.030(3) -0.0005(19) 0.004(2) -0.003(2)
O6 0.017(2) 0.023(3) 0.053(3) 0.004(2) 0.001(2) 0.001(2)
N1 0.018(3) 0.020(3) 0.023(3) 0.000(2) 0.010(2) 0.001(2)
N2 0.022(4) 0.011(4) 0.026(4) 0.000 0.011(3) 0.000
C1 0.021(3) 0.030(4) 0.022(3) -0.004(3) 0.007(3) 0.003(3)
C2 0.027(4) 0.035(4) 0.024(3) 0.001(3) 0.014(3) 0.006(3)
C3 0.062(6) 0.090(8) 0.036(4) 0.023(5) 0.036(4) 0.046(6)
C4 0.085(8) 0.110(10) 0.039(5) 0.047(6) 0.041(5) 0.068(7)
C5 0.044(5) 0.060(6) 0.038(4) 0.020(4) 0.023(4) 0.037(5)
C6 0.018(3) 0.023(3) 0.027(3) 0.002(3) 0.012(3) 0.008(3)
C7 0.021(3) 0.014(3) 0.031(4) 0.003(3) 0.012(3) 0.003(3)
C8 0.015(3) 0.022(4) 0.023(3) 0.003(3) 0.005(3) 0.001(3)
C9 0.014(3) 0.015(3) 0.022(3) 0.001(2) 0.005(3) -0.002(3)
C10 0.024(4) 0.019(3) 0.032(4) 0.003(3) 0.005(3) 0.005(3)
C11 0.033(6) 0.015(5) 0.047(6) 0.000 0.015(5) 0.000
O7 0.046(6) 0.079(8) 0.091(8) 0.000 0.029(6) 0.000

loop_
_atom_type_symbol
_atom_type_description
_atom_type_scat_dispersion_real
_atom_type_scat_dispersion_imag
_atom_type_scat_source
C C 0.0033 0.0016 'International Tables Vol C Tables 4.2.6.8 and 6.1.1.4'
H H 0.0000 0.0000 'International Tables Vol C Tables 4.2.6.8 and 6.1.1.4'
N N 0.0061 0.0033 'International Tables Vol C Tables 4.2.6.8 and 6.1.1.4'
O O 0.0106 0.0060 'International Tables Vol C Tables 4.2.6.8 and 6.1.1.4'
Ag Ag -0.8971 1.1015 'International Tables Vol C Tables 4.2.6.8 and 6.1.1.4'
Er Er -0.2586 4.9576 'International Tables Vol C Tables 4.2.6.8 and 6.1.1.4'

loop_
_geom_angle_atom_site_label_1
_geom_angle_atom_site_label_2
_geom_angle_atom_site_label_3
_geom_angle
_geom_angle_site_symmetry_1
_geom_angle_site_symmetry_3
_geom_angle_publ_flag
O1 Er1 O1 150.6(2) 2_656 . ?
O1 Er1 O3 73.04(16) 2_656 . ?
O1 Er1 O3 130.08(16) . . ?
O1 Er1 O3 130.09(16) 2_656 2_656 ?
O1 Er1 O3 73.04(17) . 2_656 ?
O3 Er1 O3 92.0(2) . 2_656 ?
O1 Er1 O5 74.27(17) 2_656 2_656 ?
O1 Er1 O5 93.11(17) . 2_656 ?
O3 Er1 O5 75.09(16) . 2_656 ?
O3 Er1 O5 148.36(16) 2_656 2_656 ?
O1 Er1 O5 93.11(17) 2_656 . ?
O1 Er1 O5 74.27(17) . . ?
O3 Er1 O5 148.36(16) . . ?
O3 Er1 O5 75.09(16) 2_656 . ?
O5 Er1 O5 129.4(2) 2_656 . ?
O1 Er1 N1 65.70(17) 2_656 2_656 ?
O1 Er1 N1 131.49(17) . 2_656 ?
O3 Er1 N1 75.16(17) . 2_656 ?
O3 Er1 N1 64.45(17) 2_656 2_656 ?
O5 Er1 N1 135.40(17) 2_656 2_656 ?
O5 Er1 N1 73.21(17) . 2_656 ?
O1 Er1 N1 131.49(17) 2_656 . ?
O1 Er1 N1 65.70(17) . . ?
O3 Er1 N1 64.45(17) . . ?
O3 Er1 N1 75.15(17) 2_656 . ?
O5 Er1 N1 73.21(17) 2_656 . ?
O5 Er1 N1 135.40(17) . . ?
N1 Er1 N1 120.7(3) 2_656 . ?
O1 Er1 N2 75.31(12) 2_656 . ?
O1 Er1 N2 75.31(12) . . ?
O3 Er1 N2 134.00(11) . . ?
O3 Er1 N2 134.00(11) 2_656 . ?
O5 Er1 N2 64.69(11) 2_656 . ?
O5 Er1 N2 64.69(11) . . ?
N1 Er1 N2 119.66(13) 2_656 . ?
N1 Er1 N2 119.66(13) . . ?
O4 Ag1 O4 167.1(3) 2_556 . ?
O2 Ag2 O6 174.3(2) 2_756 . ?
O2 Ag2 Ag2 113.62(16) 2_756 3_757 ?
O6 Ag2 Ag2 72.02(17) . 3_757 ?
C1 O1 Er1 122.4(4) . . ?
C1 O2 Ag2 119.9(5) . 2_756 ?
C7 O3 Er1 123.2(4) . . ?
C7 O4 Ag1 109.5(4) . . ?
C8 O5 Er1 123.3(4) . . ?
C8 O6 Ag2 113.1(4) . . ?
C6 N1 C2 119.8(6) . . ?
C6 N1 Er1 121.1(4) . . ?
C2 N1 Er1 119.0(4) . . ?
C9 N2 C9 119.8(7) 2_656 . ?
C9 N2 Er1 120.1(4) 2_656 . ?
C9 N2 Er1 120.1(4) . . ?
O2 C1 O1 125.8(7) . . ?
O2 C1 C2 116.5(6) . . ?
O1 C1 C2 117.7(6) . . ?
N1 C2 C3 120.6(7) . . ?
N1 C2 C1 114.9(6) . . ?
C3 C2 C1 124.5(7) . . ?
C4 C3 C2 119.2(7) . . ?
C4 C3 H3 120.4 . . ?
C2 C3 H3 120.4 . . ?
C3 C4 C5 120.2(8) . . ?
C3 C4 H4 119.9 . . ?
C5 C4 H4 119.9 . . ?
C6 C5 C4 116.5(7) . . ?
C6 C5 H5 121.8 . . ?
C4 C5 H5 121.8 . . ?
N1 C6 C5 123.7(7) . . ?
N1 C6 C7 113.2(6) . . ?
C5 C6 C7 123.1(6) . . ?
O3 C7 O4 126.3(7) . . ?
O3 C7 C6 116.0(6) . . ?
O4 C7 C6 117.7(6) . . ?
O5 C8 O6 125.7(6) . . ?
O5 C8 C9 117.3(6) . . ?
O6 C8 C9 117.0(6) . . ?
N2 C9 C10 121.7(6) . . ?
N2 C9 C8 114.0(6) . . ?
C10 C9 C8 124.3(6) . . ?
C9 C10 C11 119.3(7) . . ?
C9 C10 H10 120.3 . . ?
C11 C10 H10 120.3 . . ?
C10 C11 C10 118.1(9) . 2_656 ?
C10 C11 H11 121.0 . . ?
C10 C11 H11 121.0 2_656 . ?

loop_
_geom_bond_atom_site_label_1
_geom_bond_atom_site_label_2
_geom_bond_distance
_geom_bond_site_symmetry_2
_geom_bond_publ_flag
Er1 O1 2.376(5) 2_656 ?
Er1 O1 2.376(5) . ?
Er1 O3 2.379(4) . ?
Er1 O3 2.379(5) 2_656 ?
Er1 O5 2.385(5) 2_656 ?
Er1 O5 2.386(5) . ?
Er1 N1 2.425(5) 2_656 ?
Er1 N1 2.425(5) . ?
Er1 N2 2.441(7) . ?
Ag1 O4 2.133(5) 2_556 ?
Ag1 O4 2.133(5) . ?
Ag2 O2 2.095(5) 2_756 ?
Ag2 O6 2.109(5) . ?
Ag2 Ag2 3.2256(16) 3_757 ?
O1 C1 1.244(8) . ?
O2 C1 1.239(9) . ?
O2 Ag2 2.095(5) 2_756 ?
O3 C7 1.227(8) . ?
O4 C7 1.229(8) . ?
O5 C8 1.237(8) . ?
O6 C8 1.239(8) . ?
N1 C6 1.299(8) . ?
N1 C2 1.328(9) . ?
N2 C9 1.318(7) 2_656 ?
N2 C9 1.318(7) . ?
C1 C2 1.465(10) . ?
C2 C3 1.354(11) . ?
C3 C4 1.352(12) . ?
C3 H3 0.9300 . ?
C4 C5 1.383(13) . ?
C4 H4 0.9300 . ?
C5 C6 1.348(11) . ?
C5 H5 0.9300 . ?
C6 C7 1.504(9) . ?
C8 C9 1.475(9) . ?
C9 C10 1.359(10) . ?
C10 C11 1.375(9) . ?
C10 H10 0.9300 . ?
C11 C10 1.375(9) 2_656 ?
C11 H11 0.9300 . ?

loop_
_geom_torsion_atom_site_label_1
_geom_torsion_atom_site_label_2
_geom_torsion_atom_site_label_3
_geom_torsion_atom_site_label_4
_geom_torsion
_geom_torsion_site_symmetry_1
_geom_torsion_site_symmetry_2
_geom_torsion_site_symmetry_3
_geom_torsion_site_symmetry_4
_geom_torsion_publ_flag
O1 Er1 O1 C1 137.8(5) 2_656 . . . ?
O3 Er1 O1 C1 1.9(6) . . . . ?
O3 Er1 O1 C1 -76.0(5) 2_656 . . . ?
O5 Er1 O1 C1 75.0(5) 2_656 . . . ?
O5 Er1 O1 C1 -154.9(6) . . . . ?
N1 Er1 O1 C1 -105.4(5) 2_656 . . . ?
N1 Er1 O1 C1 5.0(5) . . . . ?
N2 Er1 O1 C1 137.8(5) . . . . ?
O1 Er1 O3 C7 -142.9(5) 2_656 . . . ?
O1 Er1 O3 C7 16.2(6) . . . . ?
O3 Er1 O3 C7 85.6(5) 2_656 . . . ?
O5 Er1 O3 C7 -65.2(5) 2_656 . . . ?
O5 Er1 O3 C7 149.8(5) . . . . ?
N1 Er1 O3 C7 148.5(5) 2_656 . . . ?
N1 Er1 O3 C7 13.1(5) . . . . ?
N2 Er1 O3 C7 -94.4(5) . . . . ?
O4 Ag1 O4 C7 127.1(5) 2_556 . . . ?
O1 Er1 O5 C8 79.4(6) 2_656 . . . ?
O1 Er1 O5 C8 -73.6(6) . . . . ?
O3 Er1 O5 C8 141.5(5) . . . . ?
O3 Er1 O5 C8 -149.8(6) 2_656 . . . ?
O5 Er1 O5 C8 7.3(5) 2_656 . . . ?
N1 Er1 O5 C8 142.9(6) 2_656 . . . ?
N1 Er1 O5 C8 -100.2(6) . . . . ?
N2 Er1 O5 C8 7.3(5) . . . . ?
O2 Ag2 O6 C8 -122(2) 2_756 . . . ?
Ag2 Ag2 O6 C8 65.6(5) 3_757 . . . ?
O1 Er1 N1 C6 24.6(6) 2_656 . . . ?
O1 Er1 N1 C6 175.8(6) . . . . ?
O3 Er1 N1 C6 -6.8(5) . . . . ?
O3 Er1 N1 C6 -106.4(5) 2_656 . . . ?
O5 Er1 N1 C6 74.4(5) 2_656 . . . ?
O5 Er1 N1 C6 -156.0(5) . . . . ?
N1 Er1 N1 C6 -58.9(5) 2_656 . . . ?
N2 Er1 N1 C6 121.1(5) . . . . ?
O1 Er1 N1 C2 -153.2(5) 2_656 . . . ?
O1 Er1 N1 C2 -1.9(5) . . . . ?
O3 Er1 N1 C2 175.5(6) . . . . ?
O3 Er1 N1 C2 75.9(5) 2_656 . . . ?
O5 Er1 N1 C2 -103.3(5) 2_656 . . . ?
O5 Er1 N1 C2 26.3(6) . . . . ?
N1 Er1 N1 C2 123.4(5) 2_656 . . . ?
N2 Er1 N1 C2 -56.6(5) . . . . ?
O1 Er1 N2 C9 75.2(3) 2_656 . . 2_656 ?
O1 Er1 N2 C9 -104.8(3) . . . 2_656 ?
O3 Er1 N2 C9 27.4(4) . . . 2_656 ?
O3 Er1 N2 C9 -152.6(4) 2_656 . . 2_656 ?
O5 Er1 N2 C9 -4.1(3) 2_656 . . 2_656 ?
O5 Er1 N2 C9 175.9(3) . . . 2_656 ?
N1 Er1 N2 C9 125.5(4) 2_656 . . 2_656 ?
N1 Er1 N2 C9 -54.5(4) . . . 2_656 ?
O1 Er1 N2 C9 -104.8(3) 2_656 . . . ?
O1 Er1 N2 C9 75.2(3) . . . . ?
O3 Er1 N2 C9 -152.6(4) . . . . ?
O3 Er1 N2 C9 27.4(4) 2_656 . . . ?
O5 Er1 N2 C9 175.9(3) 2_656 . . . ?
O5 Er1 N2 C9 -4.1(3) . . . . ?
N1 Er1 N2 C9 -54.5(4) 2_656 . . . ?
N1 Er1 N2 C9 125.5(4) . . . . ?
Ag2 O2 C1 O1 -5.0(10) 2_756 . . . ?
Ag2 O2 C1 C2 174.5(5) 2_756 . . . ?
Er1 O1 C1 O2 172.3(6) . . . . ?
Er1 O1 C1 C2 -7.2(9) . . . . ?
C6 N1 C2 C3 1.4(12) . . . . ?
Er1 N1 C2 C3 179.2(7) . . . . ?
C6 N1 C2 C1 -178.4(6) . . . . ?
Er1 N1 C2 C1 -0.6(8) . . . . ?
O2 C1 C2 N1 -174.6(7) . . . . ?
O1 C1 C2 N1 5.0(10) . . . . ?
O2 C1 C2 C3 5.6(12) . . . . ?
O1 C1 C2 C3 -174.8(9) . . . . ?
N1 C2 C3 C4 -1.6(16) . . . . ?
C1 C2 C3 C4 178.2(10) . . . . ?
C2 C3 C4 C5 1.4(19) . . . . ?
C3 C4 C5 C6 -1.1(18) . . . . ?
C2 N1 C6 C5 -1.2(11) . . . . ?
Er1 N1 C6 C5 -178.9(7) . . . . ?
C2 N1 C6 C7 179.5(6) . . . . ?
Er1 N1 C6 C7 1.8(8) . . . . ?
C4 C5 C6 N1 1.0(15) . . . . ?
C4 C5 C6 C7 -179.7(9) . . . . ?
Er1 O3 C7 O4 164.6(6) . . . . ?
Er1 O3 C7 C6 -17.1(8) . . . . ?
Ag1 O4 C7 O3 -11.5(9) . . . . ?
Ag1 O4 C7 C6 170.2(5) . . . . ?
N1 C6 C7 O3 9.5(9) . . . . ?
C5 C6 C7 O3 -169.9(8) . . . . ?
N1 C6 C7 O4 -172.1(6) . . . . ?
C5 C6 C7 O4 8.6(11) . . . . ?
Er1 O5 C8 O6 169.9(6) . . . . ?
Er1 O5 C8 C9 -9.4(9) . . . . ?
Ag2 O6 C8 O5 -8.7(10) . . . . ?
Ag2 O6 C8 C9 170.6(5) . . . . ?
C9 N2 C9 C10 0.2(5) 2_656 . . . ?
Er1 N2 C9 C10 -179.8(5) . . . . ?
C9 N2 C9 C8 -178.5(6) 2_656 . . . ?
Er1 N2 C9 C8 1.5(6) . . . . ?
O5 C8 C9 N2 4.8(9) . . . . ?
O6 C8 C9 N2 -174.5(6) . . . . ?
O5 C8 C9 C10 -173.8(7) . . . . ?
O6 C8 C9 C10 6.9(11) . . . . ?
N2 C9 C10 C11 -0.5(10) . . . . ?
C8 C9 C10 C11 178.1(5) . . . . ?
C9 C10 C11 C10 0.2(5) . . . 2_656 ?
